data_2243677
loop_
_publ_author_name
'Budanow, Alexandra'
'Lerner, Hans-Wolfram'
'Bolte, Michael'

_publ_section_title
;
 Two salts of the
 6,6-difluoro-6<i>H</i>-dibenzo[<i>c</i>,<i>e</i>][1,2]oxaborinin-6-ide
 anion with different cations
;
_journal_coeditor_code HB7952
_journal_issue 12
_journal_name_full 'Acta Crystallographica Section E'
_journal_page_first 1837
_journal_page_last 1840
_journal_paper_doi 10.1107/S2056989020015066
_journal_volume 76
_journal_year 2020
_chemical_formula_iupac 'K +, C12 H8 B F2 O -'
_chemical_formula_moiety 'K +, C12 H8 B F2 O -'
_chemical_formula_sum 'C12 H8 B F2 K O'
_chemical_formula_weight 256.09
_chemical_name_common
;
Potassium 9,9-difluoro-10-oxa-9-boraphenanthren-9-ide
;
_chemical_name_systematic
;
Potassium
6,6-difluoro-6<i>H</i>-dibenzo[<i>c</i>,<i>e</i>][1,2]oxaborinin-6-ide
;
_space_group_crystal_system monoclinic
_space_group_IT_number 14
_space_group_name_Hall '-P 2ybc'
_space_group_name_H-M_alt 'P 1 21/c 1'
_atom_sites_solution_hydrogens geom
_atom_sites_solution_primary direct
_atom_sites_solution_secondary difmap
_audit_creation_method SHELXL-2018/3
_cell_angle_alpha 90
_cell_angle_beta 97.226(6)
_cell_angle_gamma 90
_cell_formula_units_Z 4
_cell_length_a 13.2962(10)
_cell_length_b 6.2300(4)
_cell_length_c 12.9294(11)
_cell_measurement_reflns_used 6730
_cell_measurement_temperature 173(2)
_cell_measurement_theta_max 26.0
_cell_measurement_theta_min 3.6
_cell_volume 1062.50(14)
_computing_cell_refinement
;
X-Area (Stoe & Cie, 2001)
;
_computing_data_collection
;
X-Area (Stoe & Cie, 2001)
;
_computing_data_reduction
;
X-Area (Stoe & Cie, 2001)
;
_computing_molecular_graphics
;
XP (Sheldrick, 2015b) and Mercury (Macrae <i>et al.</i>, 2020)
;
_computing_publication_material
;
publCif (Westrip, 2010)
;
_computing_structure_refinement
;
ShelXL (Sheldrick, 2015b)
;
_computing_structure_solution
;
ShelXT (Sheldrick, 2015a)
;
_diffrn_ambient_temperature 173(2)
_diffrn_measured_fraction_theta_full 0.995
_diffrn_measured_fraction_theta_max 0.994
_diffrn_measurement_device_type 'STOE IPDS II two-circle'
_diffrn_measurement_method \w
_diffrn_radiation_type MoK\a
_diffrn_radiation_wavelength 0.71073
_diffrn_reflns_av_R_equivalents 0.0498
_diffrn_reflns_av_unetI/netI 0.0345
_diffrn_reflns_limit_h_max 16
_diffrn_reflns_limit_h_min -16
_diffrn_reflns_limit_k_max 7
_diffrn_reflns_limit_k_min -7
_diffrn_reflns_limit_l_max 13
_diffrn_reflns_limit_l_min -15
_diffrn_reflns_number 6459
_diffrn_reflns_theta_full 25.000
_diffrn_reflns_theta_max 25.573
_diffrn_reflns_theta_min 3.617
_exptl_absorpt_coefficient_mu 0.503
_exptl_absorpt_correction_T_max 0.8932
_exptl_absorpt_correction_T_min 0.7944
_exptl_absorpt_correction_type multi-scan
_exptl_absorpt_process_details
;
(X-Area; Stoe & Cie, 2001)
;
_exptl_crystal_colour colourless
_exptl_crystal_density_diffrn 1.601
_exptl_crystal_description plate
_exptl_crystal_F_000 520
_exptl_crystal_size_max 0.480
_exptl_crystal_size_mid 0.460
_exptl_crystal_size_min 0.230
_refine_diff_density_max 0.259
_refine_diff_density_min -0.426
_refine_ls_extinction_method none
_refine_ls_goodness_of_fit_ref 1.057
_refine_ls_hydrogen_treatment constr
_refine_ls_matrix_type full
_refine_ls_number_parameters 154
_refine_ls_number_reflns 1980
_refine_ls_number_restraints 0
_refine_ls_restrained_S_all 1.057
_refine_ls_R_factor_all 0.0342
_refine_ls_R_factor_gt 0.0303
_refine_ls_shift/su_max 0.000
_refine_ls_shift/su_mean 0.000
_refine_ls_structure_factor_coef Fsqd
_refine_ls_weighting_details 'w=1/[\s^2^(Fo^2^)+(0.0507P)^2^+0.1783P] where P=(Fo^2^+2Fc^2^)/3'
_refine_ls_weighting_scheme calc
_refine_ls_wR_factor_gt 0.0805
_refine_ls_wR_factor_ref 0.0826
_reflns_number_gt 1796
_reflns_number_total 1980
_reflns_threshold_expression 'I > 2\s(I)'
_cod_data_source_file hb7952sup1.cif
_cod_data_source_block II
_cod_original_sg_symbol_H-M 'P 21/c'
_cod_database_code 2243677
_shelx_space_group_comment
;
The symmetry employed for this shelxl refinement is uniquely defined
by the following loop, which should always be used as a source of
symmetry information in preference to the above space-group names.
They are only intended as comments.
;
_shelx_estimated_absorpt_t_min 0.794
_shelx_estimated_absorpt_t_max 0.893

loop_
_space_group_symop_operation_xyz
'x, y, z'
'-x, y+1/2, -z+1/2'
'-x, -y, -z'
'x, -y-1/2, z-1/2'

loop_
_atom_site_type_symbol
_atom_site_label
_atom_site_fract_x
_atom_site_fract_y
_atom_site_fract_z
_atom_site_U_iso_or_equiv
_atom_site_adp_type
_atom_site_calc_flag
_atom_site_occupancy
_atom_site_disorder_assembly
_atom_site_disorder_group
K K1 0.47144(2) 0.77289(5) 0.38440(2) 0.02252(13) Uani d 1 . .
B B1 0.61842(12) 0.3281(3) 0.38931(12) 0.0182(3) Uani d 1 . .
O O1 0.62336(7) 0.46771(16) 0.48017(7) 0.0201(2) Uani d 1 . .
F F1 0.55034(6) 0.42677(15) 0.30658(6) 0.0258(2) Uani d 1 . .
F F2 0.56553(6) 0.13979(14) 0.41608(7) 0.0246(2) Uani d 1 . .
C C1 0.72587(11) 0.2796(2) 0.35252(11) 0.0186(3) Uani d 1 . .
C C2 0.80729(11) 0.4170(2) 0.38571(11) 0.0195(3) Uani d 1 . .
C C3 0.90255(11) 0.3756(3) 0.35387(12) 0.0249(3) Uani d 1 . .
H H3 0.958382 0.465504 0.377711 0.030 Uiso calc 1 . .
C C4 0.91617(12) 0.2057(3) 0.28830(13) 0.0279(4) Uani d 1 . .
H H4 0.980868 0.181458 0.266586 0.034 Uiso calc 1 . .
C C5 0.83640(12) 0.0709(3) 0.25411(12) 0.0271(3) Uani d 1 . .
H H5 0.845540 -0.044942 0.208452 0.033 Uiso calc 1 . .
C C6 0.74217(12) 0.1076(3) 0.28767(11) 0.0226(3) Uani d 1 . .
H H6 0.687666 0.012800 0.265759 0.027 Uiso calc 1 . .
C C11 0.70096(11) 0.6112(2) 0.50227(11) 0.0177(3) Uani d 1 . .
C C12 0.79123(11) 0.5970(2) 0.45628(11) 0.0194(3) Uani d 1 . .
C C13 0.86343(12) 0.7582(2) 0.48232(13) 0.0253(3) Uani d 1 . .
H H13 0.924129 0.756567 0.450636 0.030 Uiso calc 1 . .
C C14 0.84952(12) 0.9195(3) 0.55239(13) 0.0285(4) Uani d 1 . .
H H14 0.899937 1.026782 0.567981 0.034 Uiso calc 1 . .
C C15 0.76149(12) 0.9244(2) 0.60003(12) 0.0263(3) Uani d 1 . .
H H15 0.752271 1.032398 0.649848 0.032 Uiso calc 1 . .
C C16 0.68731(12) 0.7707(2) 0.57435(12) 0.0221(3) Uani d 1 . .
H H16 0.626722 0.774242 0.606210 0.027 Uiso calc 1 . .

loop_
_atom_site_aniso_label
_atom_site_aniso_U_11
_atom_site_aniso_U_22
_atom_site_aniso_U_33
_atom_site_aniso_U_12
_atom_site_aniso_U_13
_atom_site_aniso_U_23
K1 0.0320(2) 0.01629(19) 0.01999(19) -0.00165(13) 0.00615(13) 0.00069(11)
B1 0.0191(7) 0.0158(7) 0.0197(7) -0.0023(6) 0.0025(6) -0.0009(6)
O1 0.0187(5) 0.0208(5) 0.0215(5) -0.0053(4) 0.0048(4) -0.0038(4)
F1 0.0269(5) 0.0275(5) 0.0218(4) 0.0072(4) -0.0016(3) -0.0030(3)
F2 0.0244(4) 0.0189(4) 0.0317(5) -0.0070(4) 0.0085(3) -0.0034(4)
C1 0.0210(7) 0.0182(7) 0.0166(6) 0.0005(6) 0.0028(5) 0.0031(5)
C2 0.0200(7) 0.0206(7) 0.0181(6) 0.0001(6) 0.0032(5) 0.0038(6)
C3 0.0197(7) 0.0289(8) 0.0266(7) -0.0015(6) 0.0052(6) 0.0014(6)
C4 0.0222(8) 0.0355(9) 0.0275(8) 0.0053(7) 0.0084(6) 0.0002(7)
C5 0.0310(8) 0.0262(8) 0.0249(7) 0.0066(7) 0.0062(6) -0.0024(6)
C6 0.0235(7) 0.0212(7) 0.0231(7) -0.0004(6) 0.0029(6) -0.0001(6)
C11 0.0174(6) 0.0159(6) 0.0188(6) -0.0017(6) -0.0013(5) 0.0022(5)
C12 0.0201(7) 0.0191(7) 0.0184(6) -0.0013(6) 0.0002(5) 0.0031(5)
C13 0.0215(7) 0.0253(8) 0.0290(8) -0.0054(6) 0.0028(6) 0.0018(6)
C14 0.0285(8) 0.0217(8) 0.0335(8) -0.0077(7) -0.0028(6) -0.0018(6)
C15 0.0295(8) 0.0189(7) 0.0286(8) 0.0013(6) -0.0038(6) -0.0037(6)
C16 0.0224(7) 0.0211(7) 0.0222(7) 0.0031(6) 0.0002(6) -0.0008(6)

loop_
_atom_type_symbol
_atom_type_description
_atom_type_scat_dispersion_real
_atom_type_scat_dispersion_imag
_atom_type_scat_source
C C 0.0033 0.0016 'International Tables Vol C Tables 4.2.6.8 and 6.1.1.4'
H H 0.0000 0.0000 'International Tables Vol C Tables 4.2.6.8 and 6.1.1.4'
B B 0.0013 0.0007 'International Tables Vol C Tables 4.2.6.8 and 6.1.1.4'
F F 0.0171 0.0103 'International Tables Vol C Tables 4.2.6.8 and 6.1.1.4'
K K 0.2009 0.2494 'International Tables Vol C Tables 4.2.6.8 and 6.1.1.4'
O O 0.0106 0.0060 'International Tables Vol C Tables 4.2.6.8 and 6.1.1.4'

loop_
_geom_angle_atom_site_label_1
_geom_angle_atom_site_label_2
_geom_angle_atom_site_label_3
_geom_angle_site_symmetry_1
_geom_angle_site_symmetry_3
_geom_angle
_geom_angle_publ_flag
F2 K1 F1 1_565 2_655 79.77(3) ?
F2 K1 F1 1_565 . 124.50(3) ?
F1 K1 F1 2_655 . 86.689(19) ?
F2 K1 O1 1_565 3_666 129.06(3) ?
F1 K1 O1 2_655 3_666 142.82(3) ?
F1 K1 O1 . 3_666 91.92(3) ?
F2 K1 F2 1_565 3_666 79.51(3) ?
F1 K1 F2 2_655 3_666 143.09(3) ?
F1 K1 F2 . 3_666 130.17(3) ?
O1 K1 F2 3_666 3_666 49.72(3) ?
F2 K1 O1 1_565 . 102.13(3) ?
F1 K1 O1 2_655 . 128.41(3) ?
F1 K1 O1 . . 49.34(3) ?
O1 K1 O1 3_666 . 73.88(3) ?
F2 K1 O1 3_666 . 85.80(3) ?
F2 K1 B1 1_565 3_666 104.08(3) ?
F1 K1 B1 2_655 3_666 151.33(4) ?
F1 K1 B1 . 3_666 112.31(4) ?
O1 K1 B1 3_666 3_666 25.09(3) ?
F2 K1 B1 3_666 3_666 24.63(3) ?
O1 K1 B1 . 3_666 79.17(3) ?
F2 K1 B1 1_565 . 116.68(4) ?
F1 K1 B1 2_655 . 108.11(4) ?
F1 K1 B1 . . 24.03(3) ?
O1 K1 B1 3_666 . 81.41(4) ?
F2 K1 B1 3_666 . 108.43(3) ?
O1 K1 B1 . . 25.37(3) ?
B1 K1 B1 3_666 . 95.63(4) ?
F2 K1 C11 1_565 . 78.65(3) ?
F1 K1 C11 2_655 . 121.14(3) ?
F1 K1 C11 . . 63.37(3) ?
O1 K1 C11 3_666 . 90.61(3) ?
F2 K1 C11 3_666 . 83.90(3) ?
O1 K1 C11 . . 23.61(3) ?
B1 K1 C11 3_666 . 87.21(4) ?
B1 K1 C11 . . 42.55(4) ?
F2 K1 C6 1_565 2_655 133.20(3) ?
F1 K1 C6 2_655 2_655 61.99(3) ?
F1 K1 C6 . 2_655 81.32(3) ?
O1 K1 C6 3_666 2_655 81.05(3) ?
F2 K1 C6 3_666 2_655 115.17(3) ?
O1 K1 C6 . 2_655 122.23(3) ?
B1 K1 C6 3_666 2_655 98.52(4) ?
B1 K1 C6 . 2_655 100.93(4) ?
C11 K1 C6 . 2_655 143.48(4) ?
F2 K1 C16 1_565 . 64.13(3) ?
F1 K1 C16 2_655 . 129.60(3) ?
F1 K1 C16 . . 86.27(3) ?
O1 K1 C16 3_666 . 87.27(3) ?
F2 K1 C16 3_666 . 64.72(3) ?
O1 K1 C16 . . 41.25(3) ?
B1 K1 C16 3_666 . 74.96(4) ?
B1 K1 C16 . . 64.38(4) ?
C11 K1 C16 . . 23.03(3) ?
C6 K1 C16 2_655 . 162.61(4) ?
F2 K1 K1 1_565 3_676 40.89(2) ?
F1 K1 K1 2_655 3_676 114.80(2) ?
F1 K1 K1 . 3_676 142.09(2) ?
O1 K1 K1 3_666 3_676 88.26(2) ?
F2 K1 K1 3_666 3_676 38.619(19) ?
O1 K1 K1 . 3_676 94.86(2) ?
B1 K1 K1 3_666 3_676 63.21(3) ?
B1 K1 K1 . 3_676 119.70(3) ?
C11 K1 K1 . 3_676 78.72(3) ?
C6 K1 K1 2_655 3_676 135.87(3) ?
C16 K1 K1 . 3_676 55.86(3) ?
F2 B1 F1 . . 104.23(11) ?
F2 B1 O1 . . 105.54(11) ?
F1 B1 O1 . . 107.63(12) ?
F2 B1 C1 . . 113.79(12) ?
F1 B1 C1 . . 111.18(12) ?
O1 B1 C1 . . 113.80(12) ?
F2 B1 K1 . 3_666 52.87(6) ?
F1 B1 K1 . 3_666 117.74(9) ?
O1 B1 K1 . 3_666 52.67(6) ?
C1 B1 K1 . 3_666 131.05(9) ?
F2 B1 K1 . . 112.03(9) ?
F1 B1 K1 . . 48.20(6) ?
O1 B1 K1 . . 59.60(7) ?
C1 B1 K1 . . 133.45(9) ?
K1 B1 K1 3_666 . 84.37(4) ?
C11 O1 B1 . . 121.00(11) ?
C11 O1 K1 . 3_666 128.44(8) ?
B1 O1 K1 . 3_666 102.23(8) ?
C11 O1 K1 . . 97.24(8) ?
B1 O1 K1 . . 95.03(8) ?
K1 O1 K1 3_666 . 106.12(3) ?
B1 F1 K1 . 2_645 121.56(8) ?
B1 F1 K1 . . 107.77(8) ?
K1 F1 K1 2_645 . 130.59(3) ?
B1 F2 K1 . 1_545 156.70(8) ?
B1 F2 K1 . 3_666 102.50(8) ?
K1 F2 K1 1_545 3_666 100.49(3) ?
C6 C1 C2 . . 118.68(13) ?
C6 C1 B1 . . 122.63(13) ?
C2 C1 B1 . . 118.69(13) ?
C1 C2 C3 . . 119.20(14) ?
C1 C2 C12 . . 119.03(13) ?
C3 C2 C12 . . 121.73(14) ?
C4 C3 C2 . . 120.87(15) ?
C4 C3 H3 . . 119.6 ?
C2 C3 H3 . . 119.6 ?
C5 C4 C3 . . 120.48(14) ?
C5 C4 H4 . . 119.8 ?
C3 C4 H4 . . 119.8 ?
C4 C5 C6 . . 118.98(14) ?
C4 C5 H5 . . 120.5 ?
C6 C5 H5 . . 120.5 ?
C1 C6 C5 . . 121.75(15) ?
C1 C6 K1 . 2_645 88.92(9) ?
C5 C6 K1 . 2_645 122.27(10) ?
C1 C6 H6 . . 119.1 ?
C5 C6 H6 . . 119.1 ?
K1 C6 H6 2_645 . 58.0 ?
O1 C11 C16 . . 116.65(13) ?
O1 C11 C12 . . 122.12(13) ?
C16 C11 C12 . . 121.22(14) ?
O1 C11 K1 . . 59.16(6) ?
C16 C11 K1 . . 84.42(9) ?
C12 C11 K1 . . 126.61(9) ?
C13 C12 C11 . . 116.64(14) ?
C13 C12 C2 . . 123.00(13) ?
C11 C12 C2 . . 120.35(13) ?
C14 C13 C12 . . 122.36(15) ?
C14 C13 H13 . . 118.8 ?
C12 C13 H13 . . 118.8 ?
C13 C14 C15 . . 119.76(15) ?
C13 C14 H14 . . 120.1 ?
C15 C14 H14 . . 120.1 ?
C16 C15 C14 . . 119.52(14) ?
C16 C15 H15 . . 120.2 ?
C14 C15 H15 . . 120.2 ?
C15 C16 C11 . . 120.40(15) ?
C15 C16 K1 . . 130.95(10) ?
C11 C16 K1 . . 72.54(8) ?
C15 C16 H16 . . 119.8 ?
C11 C16 H16 . . 119.8 ?
K1 C16 H16 . . 69.1 ?

loop_
_geom_bond_atom_site_label_1
_geom_bond_atom_site_label_2
_geom_bond_site_symmetry_2
_geom_bond_distance
_geom_bond_publ_flag
K1 F2 1_565 2.6132(9) ?
K1 F1 2_655 2.6307(9) ?
K1 F1 . 2.6511(9) ?
K1 O1 3_666 2.7307(10) ?
K1 F2 3_666 2.7407(10) ?
K1 O1 . 2.9324(11) ?
K1 B1 3_666 3.3560(16) ?
K1 B1 . 3.3867(17) ?
K1 C11 . 3.3883(14) ?
K1 C6 2_655 3.5338(16) ?
K1 C16 . 3.5351(15) ?
K1 K1 3_676 4.1169(6) ?
B1 F2 . 1.4325(18) ?
B1 F1 . 1.4483(18) ?
B1 O1 . 1.4564(19) ?
B1 C1 . 1.591(2) ?
O1 C11 . 1.3678(17) ?
C1 C6 . 1.395(2) ?
C1 C2 . 1.404(2) ?
C2 C3 . 1.404(2) ?
C2 C12 . 1.478(2) ?
C3 C4 . 1.382(2) ?
C3 H3 . 0.9500 ?
C4 C5 . 1.381(2) ?
C4 H4 . 0.9500 ?
C5 C6 . 1.395(2) ?
C5 H5 . 0.9500 ?
C6 H6 . 0.9500 ?
C11 C16 . 1.390(2) ?
C11 C12 . 1.408(2) ?
C12 C13 . 1.401(2) ?
C13 C14 . 1.381(2) ?
C13 H13 . 0.9500 ?
C14 C15 . 1.390(2) ?
C14 H14 . 0.9500 ?
C15 C16 . 1.385(2) ?
C15 H15 . 0.9500 ?
C16 H16 . 0.9500 ?

loop_
_geom_torsion_atom_site_label_1
_geom_torsion_atom_site_label_2
_geom_torsion_atom_site_label_3
_geom_torsion_atom_site_label_4
_geom_torsion_site_symmetry_1
_geom_torsion_site_symmetry_2
_geom_torsion_site_symmetry_3
_geom_torsion_site_symmetry_4
_geom_torsion
_geom_torsion_publ_flag
F2 B1 O1 C11 . . . . 151.69(11) ?
F1 B1 O1 C11 . . . . -97.45(14) ?
C1 B1 O1 C11 . . . . 26.22(18) ?
K1 B1 O1 C11 3_666 . . . 150.72(13) ?
K1 B1 O1 C11 . . . . -101.56(11) ?
F2 B1 O1 K1 . . . 3_666 0.97(11) ?
F1 B1 O1 K1 . . . 3_666 111.83(10) ?
C1 B1 O1 K1 . . . 3_666 -124.50(10) ?
K1 B1 O1 K1 . . . 3_666 107.72(5) ?
F2 B1 O1 K1 . . . . -106.75(9) ?
F1 B1 O1 K1 . . . . 4.11(11) ?
C1 B1 O1 K1 . . . . 127.79(11) ?
K1 B1 O1 K1 3_666 . . . -107.72(5) ?
F2 B1 F1 K1 . . . 2_645 -76.01(12) ?
O1 B1 F1 K1 . . . 2_645 172.24(7) ?
C1 B1 F1 K1 . . . 2_645 46.99(14) ?
K1 B1 F1 K1 3_666 . . 2_645 -131.24(6) ?
K1 B1 F1 K1 . . . 2_645 177.00(10) ?
F2 B1 F1 K1 . . . . 106.99(9) ?
O1 B1 F1 K1 . . . . -4.76(12) ?
C1 B1 F1 K1 . . . . -130.01(10) ?
K1 B1 F1 K1 3_666 . . . 51.76(9) ?
F1 B1 F2 K1 . . . 1_545 56.3(3) ?
O1 B1 F2 K1 . . . 1_545 169.55(14) ?
C1 B1 F2 K1 . . . 1_545 -65.0(3) ?
K1 B1 F2 K1 3_666 . . 1_545 170.5(2) ?
K1 B1 F2 K1 . . . 1_545 106.56(19) ?
F1 B1 F2 K1 . . . 3_666 -114.22(9) ?
O1 B1 F2 K1 . . . 3_666 -0.96(11) ?
C1 B1 F2 K1 . . . 3_666 124.51(10) ?
K1 B1 F2 K1 . . . 3_666 -63.96(7) ?
F2 B1 C1 C6 . . . . 40.77(19) ?
F1 B1 C1 C6 . . . . -76.55(17) ?
O1 B1 C1 C6 . . . . 161.72(13) ?
K1 B1 C1 C6 3_666 . . . 101.37(15) ?
K1 B1 C1 C6 . . . . -128.40(13) ?
F2 B1 C1 C2 . . . . -139.97(13) ?
F1 B1 C1 C2 . . . . 102.71(15) ?
O1 B1 C1 C2 . . . . -19.02(18) ?
K1 B1 C1 C2 3_666 . . . -79.37(16) ?
K1 B1 C1 C2 . . . . 50.86(18) ?
C6 C1 C2 C3 . . . . -0.8(2) ?
B1 C1 C2 C3 . . . . 179.90(13) ?
C6 C1 C2 C12 . . . . -178.70(13) ?
B1 C1 C2 C12 . . . . 2.01(19) ?
C1 C2 C3 C4 . . . . 1.8(2) ?
C12 C2 C3 C4 . . . . 179.63(14) ?
C2 C3 C4 C5 . . . . -1.1(2) ?
C3 C4 C5 C6 . . . . -0.7(2) ?
C2 C1 C6 C5 . . . . -0.9(2) ?
B1 C1 C6 C5 . . . . 178.34(14) ?
C2 C1 C6 K1 . . . 2_645 -128.97(12) ?
B1 C1 C6 K1 . . . 2_645 50.29(13) ?
C4 C5 C6 C1 . . . . 1.7(2) ?
C4 C5 C6 K1 . . . 2_645 113.06(15) ?
B1 O1 C11 C16 . . . . 165.10(13) ?
K1 O1 C11 C16 3_666 . . . -52.50(16) ?
K1 O1 C11 C16 . . . . 64.76(12) ?
B1 O1 C11 C12 . . . . -16.10(19) ?
K1 O1 C11 C12 3_666 . . . 126.30(11) ?
K1 O1 C11 C12 . . . . -116.44(12) ?
B1 O1 C11 K1 . . . . 100.34(12) ?
K1 O1 C11 K1 3_666 . . . -117.26(9) ?
O1 C11 C12 C13 . . . . 177.69(13) ?
C16 C11 C12 C13 . . . . -3.6(2) ?
K1 C11 C12 C13 . . . . 104.41(13) ?
O1 C11 C12 C2 . . . . -3.2(2) ?
C16 C11 C12 C2 . . . . 175.51(13) ?
K1 C11 C12 C2 . . . . -76.51(16) ?
C1 C2 C12 C13 . . . . -171.25(13) ?
C3 C2 C12 C13 . . . . 10.9(2) ?
C1 C2 C12 C11 . . . . 9.7(2) ?
C3 C2 C12 C11 . . . . -168.10(13) ?
C11 C12 C13 C14 . . . . 2.3(2) ?
C2 C12 C13 C14 . . . . -176.70(14) ?
C12 C13 C14 C15 . . . . 0.3(2) ?
C13 C14 C15 C16 . . . . -1.9(2) ?
C14 C15 C16 C11 . . . . 0.6(2) ?
C14 C15 C16 K1 . . . . -92.15(17) ?
O1 C11 C16 C15 . . . . -179.02(13) ?
C12 C11 C16 C15 . . . . 2.2(2) ?
K1 C11 C16 C15 . . . . -127.73(13) ?
O1 C11 C16 K1 . . . . -51.29(10) ?
C12 C11 C16 K1 . . . . 129.90(13) ?

_cod_database_fobs_code 2243677
